data_4339063
loop_
_publ_author_name
'Dong, Bao-xia'
'Peng, Jun'
'G\'omez-Garc\'ia, Carlos J'
'Benmansour, Samia'
'Jia, Heng-qing'
'Hu, Ning-hai'

_publ_section_title
;
 High-dimensional assembly depending on polyoxoanion templates, metal ion
 coordination geometries, and a flexible bis(imidazole) ligand.
;
_journal_issue 15
_journal_name_full 'Inorganic chemistry'
_journal_page_first 5933
_journal_page_last 5941
_journal_paper_doi 10.1021/ic070007i
_journal_volume 46
_journal_year 2007
_chemical_formula_sum 'C40 H58 As8 N16 Ni2 O43 V14'
_chemical_formula_weight 2880.96
_chemical_name_systematic
; 
 ? 
;
_space_group_IT_number 142
_symmetry_cell_setting tetragonal
_symmetry_space_group_name_Hall '-I 4bd 2c'
_symmetry_space_group_name_H-M 'I 41/a c d :2'
_atom_sites_solution_hydrogens geom
_atom_sites_solution_primary direct
_atom_sites_solution_secondary difmap
_audit_creation_method SHELXL-97
_cell_angle_alpha 90.00
_cell_angle_beta 90.00
_cell_angle_gamma 90.00
_cell_formula_units_Z 8
_cell_length_a 20.9245(4)
_cell_length_b 20.9245(4)
_cell_length_c 40.6114(16)
_cell_measurement_temperature 293(2)
_cell_measurement_theta_max 28.30
_cell_measurement_theta_min 1.70
_cell_volume 17781.1(8)
_computing_structure_refinement 'SHELXL-97 (Sheldrick, 1997)'
_computing_structure_solution 'SHELXS-97 (Sheldrick, 1990)'
_diffrn_ambient_temperature 293(2)
_diffrn_measured_fraction_theta_full 0.993
_diffrn_measured_fraction_theta_max 0.993
_diffrn_measurement_device_type 'CCD area detector'
_diffrn_measurement_method 'CCD area detector'
_diffrn_radiation_monochromator graphite
_diffrn_radiation_source 'fine-focus sealed tube'
_diffrn_radiation_type MoK\a
_diffrn_radiation_wavelength 0.71073
_diffrn_reflns_av_R_equivalents 0.0833
_diffrn_reflns_av_sigmaI/netI 0.0422
_diffrn_reflns_limit_h_max 27
_diffrn_reflns_limit_h_min -16
_diffrn_reflns_limit_k_max 24
_diffrn_reflns_limit_k_min -27
_diffrn_reflns_limit_l_max 48
_diffrn_reflns_limit_l_min -51
_diffrn_reflns_number 53152
_diffrn_reflns_theta_full 28.30
_diffrn_reflns_theta_max 28.30
_diffrn_reflns_theta_min 1.70
_diffrn_standards_decay_% none
_diffrn_standards_interval_count none
_diffrn_standards_interval_time none
_diffrn_standards_number none
_exptl_absorpt_coefficient_mu 4.855
_exptl_absorpt_correction_T_max 0.344
_exptl_absorpt_correction_T_min 0.280
_exptl_absorpt_correction_type multi-scan
_exptl_crystal_colour green
_exptl_crystal_density_diffrn 2.152
_exptl_crystal_density_meas ?
_exptl_crystal_density_method 'not measured'
_exptl_crystal_description Block
_exptl_crystal_F_000 11168
_exptl_crystal_size_max 0.28
_exptl_crystal_size_mid 0.26
_exptl_crystal_size_min 0.22
_refine_diff_density_max 1.573
_refine_diff_density_min -0.603
_refine_diff_density_rms 0.138
_refine_ls_extinction_method none
_refine_ls_goodness_of_fit_ref 1.028
_refine_ls_hydrogen_treatment constr
_refine_ls_matrix_type full
_refine_ls_number_parameters 301
_refine_ls_number_reflns 5495
_refine_ls_number_restraints 4
_refine_ls_restrained_S_all 1.034
_refine_ls_R_factor_all 0.0904
_refine_ls_R_factor_gt 0.0527
_refine_ls_shift/su_max 0.000
_refine_ls_shift/su_mean 0.000
_refine_ls_structure_factor_coef Fsqd
_refine_ls_weighting_details 'calc w=1/[\s^2^(Fo^2^)+(0.0857P)^2^+98.4009P] where P=(Fo^2^+2Fc^2^)/3'
_refine_ls_weighting_scheme calc
_refine_ls_wR_factor_gt 0.1461
_refine_ls_wR_factor_ref 0.1680
_reflns_number_gt 3607
_reflns_number_total 5495
_reflns_threshold_expression >2sigma(I)
_cod_data_source_file ic070007i-file002.cif
_cod_data_source_block compound2
_cod_depositor_comments
;
The following automatic conversions were performed:

'_symmetry_cell_setting' value 'Tetragonal' changed to 'tetragonal'
according to
/usr/data/users/saulius/automatic-downloads/retrospective/ACS/lib/dictionaries/cif_core.dic
dictionary named 'cif_core.dic' version 2.4.2 from 2011-04-26.

Automatic conversion script
Id: cif_fix_values 2281 2013-09-26 08:29:07Z andrius 

The following automatic conversions were performed:

'_exptl_crystal_density_meas' value 'none' was changed to '?' - the
value is perceived as not measured.

Automatic conversion script
Id: cif_fix_values 3008 2015-01-20 13:52:24Z robertas 
;
_cod_original_sg_symbol_H-M I4(1)/acd
_cod_database_code 4339063

loop_
_symmetry_equiv_pos_as_xyz
'x, y, z'
'-x+1/2, -y, z+1/2'
'-y+1/4, x+3/4, z+1/4'
'y+1/4, -x+1/4, z+3/4'
'-x+1/2, y, -z'
'x, -y, -z+1/2'
'y+1/4, x+3/4, -z+3/4'
'-y+1/4, -x+1/4, -z+1/4'
'x+1/2, y+1/2, z+1/2'
'-x+1, -y+1/2, z+1'
'-y+3/4, x+5/4, z+3/4'
'y+3/4, -x+3/4, z+5/4'
'-x+1, y+1/2, -z+1/2'
'x+1/2, -y+1/2, -z+1'
'y+3/4, x+5/4, -z+5/4'
'-y+3/4, -x+3/4, -z+3/4'
'-x, -y, -z'
'x-1/2, y, -z-1/2'
'y-1/4, -x-3/4, -z-1/4'
'-y-1/4, x-1/4, -z-3/4'
'x-1/2, -y, z'
'-x, y, z-1/2'
'-y-1/4, -x-3/4, z-3/4'
'y-1/4, x-1/4, z-1/4'
'-x+1/2, -y+1/2, -z+1/2'
'x, y+1/2, -z'
'y+1/4, -x-1/4, -z+1/4'
'-y+1/4, x+1/4, -z-1/4'
'x, -y+1/2, z+1/2'
'-x+1/2, y+1/2, z'
'-y+1/4, -x-1/4, z-1/4'
'y+1/4, x+1/4, z+1/4'

loop_
_atom_site_label
_atom_site_type_symbol
_atom_site_fract_x
_atom_site_fract_y
_atom_site_fract_z
_atom_site_U_iso_or_equiv
_atom_site_adp_type
_atom_site_occupancy
_atom_site_symmetry_multiplicity
_atom_site_calc_flag
_atom_site_refinement_flags
Ni1 Ni 0.20360(4) 0.04640(4) 0.1250 0.0377(3) Uani 1 2 d S
As1 As 0.33714(14) 0.24097(8) 0.04790(8) 0.0358(4) Uani 0.70 1 d P
As1' As 0.3414(3) 0.2203(3) 0.04724(18) 0.075(2) Uani 0.30 1 d P
As2 As 0.41961(4) 0.10799(3) 0.048156(19) 0.0393(2) Uani 0.88 1 d P
As2' As 0.4720(3) 0.1157(3) 0.06388(18) 0.0584(16) Uani 0.12 1 d P
V1 V 0.38365(5) 0.17718(6) 0.18622(3) 0.0302(3) Uani 0.80 1 d P
V1' V 0.3942(2) 0.1253(2) 0.20010(11) 0.0267(9) Uiso 0.20 1 d P
V2 V 0.31737(5) 0.29122(5) 0.12450(3) 0.0348(3) Uani 1 1 d .
V3 V 0.5000 0.2500 0.03289(4) 0.0323(3) Uani 1 2 d S
V4 V 0.34124(5) 0.15081(5) 0.12116(3) 0.0335(2) Uani 1 1 d .
N1 N 0.2523(3) 0.0000(3) 0.16259(15) 0.0445(13) Uani 1 1 d .
N2 N 0.3263(3) -0.0502(3) 0.19187(18) 0.0592(17) Uani 1 1 d .
N3 N 0.1454(3) 0.0924(3) 0.09028(16) 0.0503(15) Uani 1 1 d .
N4 N 0.0629(3) 0.1110(3) 0.05851(17) 0.0601(17) Uani 1 1 d .
O1 O 0.3344(3) 0.1487(3) 0.21253(14) 0.0676(15) Uani 1 1 d .
O1W O 0.5000 0.2500 0.1250 0.058(3) Uani 1 4 d S
O2 O 0.4136(2) 0.2775(2) 0.04707(12) 0.0498(12) Uani 1 1 d .
O3 O 0.2748(2) 0.1132(2) 0.12037(12) 0.0441(11) Uani 1 1 d .
O4 O 0.2427(2) 0.3063(2) 0.12456(12) 0.0488(11) Uani 1 1 d .
O5 O 0.33451(18) 0.21914(18) 0.15260(10) 0.0340(9) Uani 1 1 d .
O6 O 0.33256(19) 0.22382(19) 0.09047(11) 0.0379(10) Uani 1 1 d .
O7 O 0.5000 0.2500 -0.00614(15) 0.0424(15) Uani 1 2 d S
O8 O 0.4854(2) 0.1613(2) 0.04779(12) 0.0518(12) Uani 1 1 d .
O9 O 0.3605(3) 0.1621(2) 0.03376(13) 0.0558(13) Uani 1 1 d .
O10 O 0.40299(19) 0.1087(2) 0.09138(11) 0.0386(10) Uani 1 1 d .
O11 O 0.39858(19) 0.11382(19) 0.15307(10) 0.0364(9) Uani 1 1 d .
C1 C 0.3110(4) -0.0217(4) 0.1632(2) 0.0569(19) Uani 1 1 d .
H1A H 0.3392 -0.0179 0.1456 0.068 Uiso 1 1 calc R
C2 C 0.2725(5) -0.0468(4) 0.2110(2) 0.073(2) Uani 1 1 d .
H2A H 0.2675 -0.0634 0.2320 0.087 Uiso 1 1 calc R
C3 C 0.2279(4) -0.0148(4) 0.1933(2) 0.065(2) Uani 1 1 d .
H3A H 0.1871 -0.0044 0.2007 0.078 Uiso 1 1 calc R
C4 C 0.3882(5) -0.0760(5) 0.2001(3) 0.098(4) Uani 1 1 d D
H4A H 0.4084 -0.0481 0.2161 0.118 Uiso 1 1 calc R
H4B H 0.4146 -0.0758 0.1804 0.118 Uiso 1 1 calc R
C5 C 0.3869(6) -0.1407(5) 0.2134(3) 0.108(4) Uani 1 1 d D
H5A H 0.3561 -0.1417 0.2312 0.130 Uiso 1 1 calc R
H5B H 0.4285 -0.1498 0.2228 0.130 Uiso 1 1 calc R
C6 C 0.3706(6) -0.1942(5) 0.1898(2) 0.091(3) Uani 1 1 d D
H6B H 0.4073 -0.2044 0.1762 0.137 Uiso 1 1 calc R
H6C H 0.3357 -0.1814 0.1755 0.137 Uiso 1 1 calc R
C8 C 0.0930(5) 0.1667(4) 0.0623(3) 0.093(4) Uani 1 1 d .
H8A H 0.0813 0.2059 0.0533 0.112 Uiso 1 1 calc R
C9 C 0.1449(4) 0.1542(4) 0.0822(3) 0.086(3) Uani 1 1 d .
H9A H 0.1749 0.1843 0.0889 0.103 Uiso 1 1 calc R
C10 C 0.0968(4) 0.0678(4) 0.0754(2) 0.059(2) Uani 1 1 d .
H10A H 0.0864 0.0247 0.0763 0.070 Uiso 1 1 calc R
C7 C 0.3508(5) -0.2529(4) 0.2103(2) 0.088(3) Uani 1 1 d D
H7C H 0.3758 -0.2542 0.2304 0.132 Uiso 1 1 calc R
H7B H 0.3061 -0.2494 0.2164 0.132 Uiso 1 1 calc R

loop_
_atom_site_aniso_label
_atom_site_aniso_U_11
_atom_site_aniso_U_22
_atom_site_aniso_U_33
_atom_site_aniso_U_23
_atom_site_aniso_U_13
_atom_site_aniso_U_12
Ni1 0.0280(3) 0.0280(3) 0.0569(7) 0.0008(3) 0.0008(3) -0.0031(4)
As1 0.0336(7) 0.0281(5) 0.0457(9) 0.0015(5) -0.0075(5) 0.0008(4)
As1' 0.030(2) 0.157(7) 0.037(2) -0.013(4) -0.0013(15) -0.024(4)
As2 0.0409(4) 0.0331(4) 0.0439(4) -0.0056(3) -0.0007(3) -0.0062(3)
As2' 0.055(4) 0.056(4) 0.064(4) -0.004(3) -0.002(3) -0.002(3)
V1 0.0244(6) 0.0297(6) 0.0365(7) 0.0027(5) 0.0032(5) 0.0005(5)
V2 0.0272(5) 0.0315(5) 0.0458(6) 0.0031(4) 0.0009(4) 0.0005(4)
V3 0.0327(7) 0.0291(7) 0.0351(8) 0.000 0.000 -0.0022(6)
V4 0.0259(5) 0.0276(5) 0.0469(6) -0.0004(4) 0.0030(4) -0.0039(4)
N1 0.034(3) 0.040(3) 0.059(3) 0.004(3) 0.000(3) 0.002(2)
N2 0.054(4) 0.053(4) 0.071(5) 0.005(3) -0.015(3) -0.002(3)
N3 0.038(3) 0.041(3) 0.071(4) 0.012(3) -0.003(3) 0.001(2)
N4 0.049(4) 0.053(4) 0.078(5) 0.016(3) -0.015(3) -0.003(3)
O1 0.058(3) 0.080(4) 0.064(4) 0.011(3) 0.015(3) -0.004(3)
O1W 0.064(4) 0.064(4) 0.046(6) 0.000 0.000 0.000
O2 0.051(3) 0.040(3) 0.059(3) 0.000(2) 0.002(2) -0.001(2)
O3 0.033(2) 0.040(2) 0.059(3) -0.001(2) 0.008(2) -0.0081(18)
O4 0.033(2) 0.049(3) 0.065(3) 0.009(2) 0.000(2) 0.006(2)
O5 0.033(2) 0.027(2) 0.042(2) -0.0006(17) -0.0031(17) -0.0013(16)
O6 0.036(2) 0.033(2) 0.044(2) -0.0004(18) 0.0005(18) -0.0020(17)
O7 0.048(4) 0.043(3) 0.036(3) 0.000 0.000 -0.002(3)
O8 0.057(3) 0.041(3) 0.057(3) 0.010(2) 0.001(2) -0.006(2)
O9 0.060(3) 0.055(3) 0.052(3) -0.003(3) -0.007(2) -0.008(3)
O10 0.032(2) 0.037(2) 0.048(2) -0.0013(19) 0.0032(18) 0.0010(18)
O11 0.030(2) 0.031(2) 0.048(3) -0.0017(18) 0.0020(18) 0.0002(16)
C1 0.051(4) 0.054(4) 0.066(5) 0.012(4) -0.004(4) -0.011(3)
C2 0.092(7) 0.070(6) 0.056(5) 0.011(4) 0.002(5) 0.006(5)
C3 0.056(5) 0.072(6) 0.067(5) 0.003(4) 0.008(4) 0.009(4)
C4 0.073(7) 0.097(8) 0.124(10) 0.028(7) -0.045(6) 0.001(6)
C5 0.101(9) 0.079(7) 0.146(12) 0.014(7) -0.036(8) 0.009(6)
C6 0.129(10) 0.076(7) 0.069(6) -0.015(5) -0.026(6) 0.017(6)
C8 0.089(7) 0.052(5) 0.139(10) 0.037(6) -0.030(7) -0.007(5)
C9 0.071(6) 0.050(5) 0.137(9) 0.036(5) -0.041(6) -0.012(4)
C10 0.056(5) 0.040(4) 0.080(6) 0.010(4) -0.017(4) -0.002(3)
C7 0.098(7) 0.083(7) 0.083(7) -0.038(6) -0.028(6) 0.010(6)

loop_
_atom_type_symbol
_atom_type_description
_atom_type_scat_dispersion_real
_atom_type_scat_dispersion_imag
_atom_type_scat_source
C C 0.0033 0.0016 'International Tables Vol C Tables 4.2.6.8 and 6.1.1.4'
H H 0.0000 0.0000 'International Tables Vol C Tables 4.2.6.8 and 6.1.1.4'
N N 0.0061 0.0033 'International Tables Vol C Tables 4.2.6.8 and 6.1.1.4'
O O 0.0106 0.0060 'International Tables Vol C Tables 4.2.6.8 and 6.1.1.4'
V V 0.3005 0.5294 'International Tables Vol C Tables 4.2.6.8 and 6.1.1.4'
Ni Ni 0.3393 1.1124 'International Tables Vol C Tables 4.2.6.8 and 6.1.1.4'
As As 0.0499 2.0058 'International Tables Vol C Tables 4.2.6.8 and 6.1.1.4'

loop_
_geom_angle_atom_site_label_1
_geom_angle_atom_site_label_2
_geom_angle_atom_site_label_3
_geom_angle
_geom_angle_site_symmetry_1
_geom_angle_site_symmetry_3
O3 Ni1 O3 176.4(3) 8 .
O3 Ni1 N1 85.8(2) 8 .
O3 Ni1 N1 91.7(2) . .
O3 Ni1 N1 91.7(2) 8 8
O3 Ni1 N1 85.8(2) . 8
N1 Ni1 N1 94.7(3) . 8
O3 Ni1 N3 89.9(2) 8 .
O3 Ni1 N3 92.7(2) . .
N1 Ni1 N3 173.7(2) . .
N1 Ni1 N3 90.2(2) 8 .
O3 Ni1 N3 92.7(2) 8 8
O3 Ni1 N3 89.9(2) . 8
N1 Ni1 N3 90.2(2) . 8
N1 Ni1 N3 173.7(2) 8 8
N3 Ni1 N3 85.3(4) . 8
O6 As1 O2 98.9(3) . .
O6 As1 O9 98.0(2) . .
O2 As1 O9 98.3(3) . .
O6 As1 V1' 100.3(2) . 27_565
O2 As1 V1' 46.13(19) . 27_565
O9 As1 V1' 142.0(3) . 27_565
O9 As1' O6 117.2(5) . .
O9 As1' O2 108.5(5) . .
O6 As1' O2 93.4(4) . .
O9 As1' As2 28.9(3) . .
O6 As1' As2 94.7(3) . .
O2 As1' As2 93.5(3) . .
O9 As1' V1' 142.4(5) . 27_565
O6 As1' V1' 87.0(3) . 27_565
O2 As1' V1' 37.6(2) . 27_565
As2 As1' V1' 131.0(3) . 27_565
As2' As2 O8 42.1(4) . .
As2' As2 O9 132.9(4) . .
O8 As2 O9 97.9(2) . .
As2' As2 O10 71.1(4) . .
O8 As2 O10 98.9(2) . .
O9 As2 O10 100.5(2) . .
As2' As2 As1' 113.1(4) . .
O8 As2 As1' 85.9(2) . .
O9 As2 As1' 22.3(2) . .
O10 As2 As1' 84.0(2) . .
O8 As2' As2 91.7(6) . .
O8 As2' O10 125.8(6) . .
As2 As2' O10 67.5(3) . .
O8 As2' O5 120.2(5) . 20_656
As2 As2' O5 148.0(5) . 20_656
O10 As2' O5 92.6(4) . 20_656
O8 As2' V1 68.1(4) . 20_656
As2 As2' V1 149.9(5) . 20_656
O10 As2' V1 142.3(4) . 20_656
O5 As2' V1 55.8(2) 20_656 20_656
O8 As2' V2 146.1(5) . 20_656
As2 As2' V2 109.0(4) . 20_656
O10 As2' V2 47.7(2) . 20_656
O5 As2' V2 45.2(2) 20_656 20_656
V1 As2' V2 99.7(3) 20_656 20_656
V1' V1 O1 59.1(3) . .
V1' V1 O11 71.7(2) . .
O1 V1 O11 108.5(3) . .
V1' V1 O5 144.8(3) . .
O1 V1 O5 107.5(3) . .
O11 V1 O5 84.50(18) . .
V1' V1 O2 63.6(3) . 20_656
O1 V1 O2 108.6(3) . 20_656
O11 V1 O2 89.33(19) . 20_656
O5 V1 O2 143.49(19) . 20_656
V1' V1 O8 126.3(3) . 27_565
O1 V1 O8 107.8(3) . 27_565
O11 V1 O8 143.5(2) . 27_565
O5 V1 O8 88.18(18) . 27_565
O2 V1 O8 75.8(2) 20_656 27_565
V1' V1 As2' 153.1(3) . 27_565
O1 V1 As2' 104.8(3) . 27_565
O11 V1 As2' 135.1(2) . 27_565
O5 V1 As2' 57.0(2) . 27_565
O2 V1 As2' 107.7(2) 20_656 27_565
O8 V1 As2' 33.0(2) 27_565 27_565
V1' V1 V4 107.9(2) . .
O1 V1 V4 110.4(2) . .
O11 V1 V4 42.51(13) . .
O5 V1 V4 42.34(12) . .
O2 V1 V4 125.34(15) 20_656 .
O8 V1 V4 124.26(15) 27_565 .
As2' V1 V4 97.7(2) 27_565 .
V1 V1' O1 72.9(3) . .
V1 V1' O2 78.8(3) . 20_656
O1 V1' O2 127.6(4) . 20_656
V1 V1' O11 70.6(2) . .
O1 V1' O11 115.6(4) . .
O2 V1' O11 94.3(3) 20_656 .
V1 V1' As1 117.3(3) . 20_656
O1 V1' As1 157.4(4) . 20_656
O2 V1' As1 44.43(19) 20_656 20_656
O11 V1' As1 87.0(2) . 20_656
V1 V1' As1' 113.7(3) . 20_656
O1 V1' As1' 156.2(4) . 20_656
O2 V1' As1' 40.1(2) 20_656 20_656
O11 V1' As1' 87.7(2) . 20_656
As1 V1' As1' 4.35(19) 20_656 20_656
O4 V2 O5 109.7(2) . .
O4 V2 O11 111.3(2) . 27_565
O5 V2 O11 139.05(17) . 27_565
O4 V2 O6 107.2(2) . .
O5 V2 O6 80.06(18) . .
O11 V2 O6 88.82(18) 27_565 .
O4 V2 O10 107.8(2) . 27_565
O5 V2 O10 88.07(17) . 27_565
O11 V2 O10 78.79(18) 27_565 27_565
O6 V2 O10 144.93(18) . 27_565
O4 V2 As2' 112.6(2) . 27_565
O5 V2 As2' 45.87(19) . 27_565
O11 V2 As2' 114.3(2) 27_565 27_565
O6 V2 As2' 120.39(19) . 27_565
O10 V2 As2' 42.47(19) 27_565 27_565
O4 V2 V4 111.03(18) . .
O5 V2 V4 39.11(12) . .
O11 V2 V4 121.85(13) 27_565 .
O6 V2 V4 41.20(12) . .
O10 V2 V4 122.13(13) 27_565 .
As2' V2 V4 83.03(15) 27_565 .
O4 V2 V4 113.92(18) . 27_565
O5 V2 V4 119.71(12) . 27_565
O11 V2 V4 38.54(13) 27_565 27_565
O6 V2 V4 121.49(13) . 27_565
O10 V2 V4 40.32(12) 27_565 27_565
As2' V2 V4 79.29(15) 27_565 27_565
V4 V2 V4 135.04(5) . 27_565
O7 V3 O8 107.83(15) . 10_554
O7 V3 O8 107.83(15) . .
O8 V3 O8 144.3(3) 10_554 .
O7 V3 O2 106.88(15) . 10_554
O8 V3 O2 92.5(2) 10_554 10_554
O8 V3 O2 77.2(2) . 10_554
O7 V3 O2 106.88(15) . .
O8 V3 O2 77.2(2) 10_554 .
O8 V3 O2 92.5(2) . .
O2 V3 O2 146.2(3) 10_554 .
O3 V4 O5 108.4(2) . .
O3 V4 O11 111.0(2) . .
O5 V4 O11 84.14(17) . .
O3 V4 O10 109.7(2) . .
O5 V4 O10 141.80(17) . .
O11 V4 O10 79.96(18) . .
O3 V4 O6 106.7(2) . .
O5 V4 O6 80.64(18) . .
O11 V4 O6 142.17(17) . .
O10 V4 O6 91.07(18) . .
O3 V4 V1 112.71(18) . .
O5 V4 V1 42.33(12) . .
O11 V4 V1 42.16(12) . .
O10 V4 V1 116.83(13) . .
O6 V4 V1 117.66(13) . .
O3 V4 V2 109.87(17) . .
O5 V4 V2 39.18(12) . .
O11 V4 V2 117.97(13) . .
O10 V4 V2 125.18(13) . .
O6 V4 V2 41.70(13) . .
V1 V4 V2 79.56(4) . .
O3 V4 V2 115.17(17) . 20_656
O5 V4 V2 116.80(12) . 20_656
O11 V4 V2 38.95(12) . 20_656
O10 V4 V2 41.07(13) . 20_656
O6 V4 V2 123.87(13) . 20_656
V1 V4 V2 78.69(4) . 20_656
V2 V4 V2 134.65(5) . 20_656
C1 N1 C3 104.7(6) . .
C1 N1 Ni1 129.4(5) . .
C3 N1 Ni1 125.9(5) . .
C1 N2 C2 105.8(7) . .
C1 N2 C4 125.4(8) . .
C2 N2 C4 128.8(8) . .
C10 N3 C9 105.3(6) . .
C10 N3 Ni1 126.2(5) . .
C9 N3 Ni1 127.9(6) . .
C8 N4 C10 106.4(7) . .
C8 N4 C7 125.6(8) . 20_556
C10 N4 C7 128.0(7) . 20_556
V1' O1 V1 48.0(2) . .
As1 O2 V1' 89.4(3) . 27_565
As1 O2 As1' 12.9(2) . .
V1' O2 As1' 102.3(3) 27_565 .
As1 O2 V3 134.7(3) . .
V1' O2 V3 132.7(3) 27_565 .
As1' O2 V3 122.4(3) . .
As1 O2 V1 121.5(3) . 27_565
V1' O2 V1 37.55(17) 27_565 27_565
As1' O2 V1 133.5(3) . 27_565
V3 O2 V1 103.8(2) . 27_565
V4 O3 Ni1 164.9(3) . .
V1 O5 V4 95.33(17) . .
V1 O5 V2 151.5(2) . .
V4 O5 V2 101.7(2) . .
V1 O5 As2' 67.2(3) . 27_565
V4 O5 As2' 155.5(3) . 27_565
V2 O5 As2' 88.9(3) . 27_565
As1' O6 As1 14.4(2) . .
As1' O6 V4 125.7(3) . .
As1 O6 V4 140.1(2) . .
As1' O6 V2 137.1(3) . .
As1 O6 V2 122.8(2) . .
V4 O6 V2 97.10(19) . .
As2' O8 As2 46.2(4) . .
As2' O8 V3 163.3(5) . .
As2 O8 V3 135.5(3) . .
As2' O8 V1 78.9(4) . 20_656
As2 O8 V1 121.3(3) . 20_656
V3 O8 V1 103.1(2) . 20_656
As1' O9 As2 128.8(5) . .
As1' O9 As1 4.9(4) . .
As2 O9 As1 131.5(3) . .
As2 O10 As2' 41.4(2) . .
As2 O10 V4 137.0(2) . .
As2' O10 V4 148.5(3) . .
As2 O10 V2 124.1(2) . 20_656
As2' O10 V2 89.8(3) . 20_656
V4 O10 V2 98.61(19) . 20_656
V1 O11 V1' 37.72(16) . .
V1 O11 V4 95.34(18) . .
V1' O11 V4 125.9(3) . .
V1 O11 V2 148.9(2) . 20_656
V1' O11 V2 131.6(3) . 20_656
V4 O11 V2 102.5(2) . 20_656
N1 C1 N2 113.0(7) . .
N1 C1 H1A 123.5 . .
N2 C1 H1A 123.5 . .
C3 C2 N2 107.0(8) . .
C3 C2 H2A 126.5 . .
N2 C2 H2A 126.5 . .
C2 C3 N1 109.5(7) . .
C2 C3 H3A 125.2 . .
N1 C3 H3A 125.2 . .
N2 C4 C5 114.6(9) . .
N2 C4 H4A 108.6 . .
C5 C4 H4A 108.6 . .
N2 C4 H4B 108.6 . .
C5 C4 H4B 108.6 . .
H4A C4 H4B 107.6 . .
C4 C5 C6 117.2(11) . .
C4 C5 H5A 108.0 . .
C6 C5 H5A 108.0 . .
C4 C5 H5B 108.0 . .
C6 C5 H5B 108.0 . .
H5A C5 H5B 107.2 . .
C5 C6 C7 107.9(8) . .
C5 C6 H6B 110.1 . .
C7 C6 H6B 110.1 . .
C5 C6 H6C 110.1 . .
C7 C6 H6C 110.1 . .
H6B C6 H6C 108.4 . .
N4 C8 C9 105.8(8) . .
N4 C8 H8A 127.1 . .
C9 C8 H8A 127.1 . .
N3 C9 C8 109.5(8) . .
N3 C9 H9A 125.2 . .
C8 C9 H9A 125.2 . .
N3 C10 N4 112.9(7) . .
N3 C10 H10A 123.6 . .
N4 C10 H10A 123.6 . .
N4 C7 C6 110.9(8) 27 .
N4 C7 H7C 109.5 27 .
C6 C7 H7C 109.5 . .
N4 C7 H7B 109.5 27 .
C6 C7 H7B 109.5 . .
H7C C7 H7B 108.1 . .

loop_
_geom_bond_atom_site_label_1
_geom_bond_atom_site_label_2
_geom_bond_distance
_geom_bond_site_symmetry_2
Ni1 O3 2.051(4) 8
Ni1 O3 2.051(4) .
Ni1 N1 2.076(6) .
Ni1 N1 2.076(6) 8
Ni1 N3 2.098(6) .
Ni1 N3 2.098(6) 8
As1 O6 1.768(6) .
As1 O2 1.773(6) .
As1 O9 1.814(5) .
As1 V1' 2.533(5) 27_565
As1' O9 1.393(9) .
As1' O6 1.767(9) .
As1' O2 1.927(8) .
As1' As2 2.864(7) .
As1' V1' 2.924(8) 27_565
As2 As2' 1.280(7) .
As2 O8 1.772(5) .
As2 O9 1.777(5) .
As2 O10 1.790(4) .
As2' O8 1.190(8) .
As2' O10 1.832(8) .
As2' O5 1.948(8) 20_656
As2' V1 2.142(7) 20_656
As2' V2 2.713(8) 20_656
V1 V1' 1.242(5) .
V1 O1 1.599(5) .
V1 O11 1.915(4) .
V1 O5 1.922(4) .
V1 O2 1.999(5) 20_656
V1 O8 2.025(5) 27_565
V1 As2' 2.142(7) 27_565
V1 V4 2.8411(17) .
V1' O1 1.435(7) .
V1' O2 1.826(7) 20_656
V1' O11 1.927(6) .
V1' As1 2.533(5) 20_656
V1' As1' 2.924(8) 20_656
V2 O4 1.595(5) .
V2 O5 1.925(4) .
V2 O11 1.946(4) 27_565
V2 O6 2.000(4) .
V2 O10 2.008(4) 27_565
V2 As2' 2.713(8) 27_565
V2 V4 2.9834(14) .
V2 V4 3.0212(14) 27_565
V3 O7 1.585(6) .
V3 O8 1.976(5) 10_554
V3 O8 1.976(5) .
V3 O2 1.983(5) 10_554
V3 O2 1.983(5) .
V4 O3 1.599(4) .
V4 O5 1.922(4) .
V4 O11 1.928(4) .
V4 O10 1.977(4) .
V4 O6 1.980(4) .
V4 V2 3.0212(14) 20_656
N1 C1 1.311(9) .
N1 C3 1.382(10) .
N2 C1 1.348(10) .
N2 C2 1.370(11) .
N2 C4 1.442(11) .
N3 C10 1.291(9) .
N3 C9 1.335(9) .
N4 C8 1.334(11) .
N4 C10 1.336(9) .
N4 C7 1.485(11) 20_556
O2 V1' 1.826(7) 27_565
O2 V1 1.999(5) 27_565
O5 As2' 1.948(8) 27_565
O8 V1 2.025(5) 20_656
O10 V2 2.008(4) 20_656
O11 V2 1.946(4) 20_656
C1 H1A 0.9300 .
C2 C3 1.355(12) .
C2 H2A 0.9300 .
C3 H3A 0.9300 .
C4 C5 1.458(11) .
C4 H4A 0.9700 .
C4 H4B 0.9700 .
C5 C6 1.512(14) .
C5 H5A 0.9700 .
C5 H5B 0.9700 .
C6 C7 1.542(8) .
C6 H6B 0.9700 .
C6 H6C 0.9700 .
C8 C9 1.379(13) .
C8 H8A 0.9300 .
C9 H9A 0.9300 .
C10 H10A 0.9300 .
C7 N4 1.485(11) 27
C7 H7C 0.9700 .
C7 H7B 0.9700 .
